data_7061765
loop_
_publ_author_name
'Kumar, Krishna'
'Tiwari, Priyanka'
'Kant, Rajni'
'Bhattacharya, Subrato'

_publ_section_title
;
 Synthesis and structural studies of Cu(i) methylthiosalicylate complexes
 and their catalytic application in thiol-yne click reaction
;
_journal_issue 37
_journal_name_full 'New Journal of Chemistry'
_journal_page_first 17854
_journal_page_last 17864
_journal_paper_doi 10.1039/D2NJ02722D
_journal_volume 46
_journal_year 2022
_chemical_formula_sum 'C68 H62 Cu2 O4 P4 S2'
_chemical_formula_weight 1258.25
_space_group_crystal_system orthorhombic
_space_group_IT_number 60
_space_group_name_Hall '-P 2n 2ab'
_space_group_name_H-M_alt 'P b c n'
_atom_sites_solution_hydrogens geom
_audit_block_doi 10.5517/ccdc.csd.cc24bmlq
_audit_creation_method SHELXL-2018/3
_audit_update_record
;
2022-08-12 deposited with the CCDC.	2022-08-24 downloaded from the CCDC.
;
_cell_angle_alpha 90
_cell_angle_beta 90
_cell_angle_gamma 90
_cell_formula_units_Z 4
_cell_length_a 21.0124(11)
_cell_length_b 23.7750(11)
_cell_length_c 12.1359(8)
_cell_measurement_reflns_used 3511
_cell_measurement_temperature 293(2)
_cell_measurement_theta_max 28.6320
_cell_measurement_theta_min 3.7460
_cell_volume 6062.7(6)
_computing_cell_refinement 'CryisAlis pro'
_computing_data_collection 'CryisAlis pro'
_computing_data_reduction 'CryisAlis pro'
_computing_molecular_graphics 'Olex2 1.5-alpha (Dolomanov et al., 2009)'
_computing_publication_material 'Olex2 1.5-alpha (Dolomanov et al., 2009)'
_computing_structure_refinement 'SHELXL-2018/3 (Sheldrick, 2018)'
_computing_structure_solution 'SHELXT (Sheldrick)'
_diffrn_ambient_temperature 293(2)
_diffrn_measured_fraction_theta_full 0.997
_diffrn_measured_fraction_theta_max 0.997
_diffrn_measurement_device_type 'Xcalibur, Eos'
_diffrn_measurement_method '\w scans'
_diffrn_radiation_type MoK\a
_diffrn_radiation_wavelength 0.71073
_diffrn_reflns_av_R_equivalents 0.0294
_diffrn_reflns_av_unetI/netI 0.0426
_diffrn_reflns_Laue_measured_fraction_full 0.997
_diffrn_reflns_Laue_measured_fraction_max 0.997
_diffrn_reflns_limit_h_max 24
_diffrn_reflns_limit_h_min -17
_diffrn_reflns_limit_k_max 18
_diffrn_reflns_limit_k_min -28
_diffrn_reflns_limit_l_max 14
_diffrn_reflns_limit_l_min -13
_diffrn_reflns_number 13419
_diffrn_reflns_point_group_measured_fraction_full 0.997
_diffrn_reflns_point_group_measured_fraction_max 0.997
_diffrn_reflns_theta_full 24.999
_diffrn_reflns_theta_max 24.999
_diffrn_reflns_theta_min 3.466
_exptl_absorpt_coefficient_mu 0.925
_exptl_crystal_colour light-yellow
_exptl_crystal_density_diffrn 1.379
_exptl_crystal_description block-shape
_exptl_crystal_F_000 2608
_exptl_crystal_size_max 0.320
_exptl_crystal_size_mid 0.240
_exptl_crystal_size_min 0.200
_refine_diff_density_max 0.298
_refine_diff_density_min -0.356
_refine_diff_density_rms 0.056
_refine_ls_extinction_method none
_refine_ls_goodness_of_fit_ref 1.053
_refine_ls_hydrogen_treatment constr
_refine_ls_matrix_type full
_refine_ls_number_parameters 362
_refine_ls_number_reflns 5328
_refine_ls_number_restraints 0
_refine_ls_restrained_S_all 1.053
_refine_ls_R_factor_all 0.0615
_refine_ls_R_factor_gt 0.0408
_refine_ls_shift/su_max 0.000
_refine_ls_shift/su_mean 0.000
_refine_ls_structure_factor_coef Fsqd
_refine_ls_weighting_details 'w=1/[\s^2^(Fo^2^)+(0.0240P)^2^+5.5929P] where P=(Fo^2^+2Fc^2^)/3'
_refine_ls_weighting_scheme calc
_refine_ls_wR_factor_gt 0.0781
_refine_ls_wR_factor_ref 0.0886
_reflns_Friedel_coverage 0.000
_reflns_number_gt 4066
_reflns_number_total 5328
_reflns_threshold_expression 'I > 2\s(I)'
_cod_data_source_file d2nj02722d2.cif
_cod_data_source_block shelx_CCDC1
_cod_depositor_comments 'Adding full bibliography for 7061763--7061765.cif.'
_cod_database_code 7061765
_shelx_shelxl_version_number 2018/3
_shelx_space_group_comment
;
The symmetry employed for this shelxl refinement is uniquely defined
by the following loop, which should always be used as a source of
symmetry information in preference to the above space-group names.
They are only intended as comments.
;
_shelx_estimated_absorpt_t_min 0.756
_shelx_estimated_absorpt_t_max 0.837

loop_
_space_group_symop_operation_xyz
'x, y, z'
'-x+1/2, -y+1/2, z+1/2'
'x+1/2, -y+1/2, -z'
'-x, y, -z+1/2'
'-x, -y, -z'
'x-1/2, y-1/2, -z-1/2'
'-x-1/2, y-1/2, z'
'x, -y, z-1/2'

loop_
_atom_site_label
_atom_site_type_symbol
_atom_site_fract_x
_atom_site_fract_y
_atom_site_fract_z
_atom_site_U_iso_or_equiv
_atom_site_adp_type
_atom_site_occupancy
_atom_site_site_symmetry_order
_atom_site_calc_flag
_atom_site_refinement_flags_posn
_atom_site_refinement_flags_adp
_atom_site_refinement_flags_occupancy
_atom_site_disorder_assembly
_atom_site_disorder_group
Cu1 Cu 0.01842(2) 0.26276(2) 0.13777(3) 0.03333(12) Uani 1 1 d . . . . .
S3 S 0.08596(3) 0.26833(3) 0.29347(6) 0.03269(18) Uani 1 1 d . . . . .
P2 P 0.04319(4) 0.31390(3) -0.01579(6) 0.03369(19) Uani 1 1 d . . . . .
P1 P 0.04558(4) 0.18061(3) 0.04863(7) 0.0359(2) Uani 1 1 d . . . . .
C27 C 0.11607(14) 0.33788(12) 0.3048(2) 0.0309(7) Uani 1 1 d . . . . .
C21 C 0.11751(14) 0.35344(12) -0.0246(2) 0.0345(7) Uani 1 1 d . . . . .
O1 O 0.21633(11) 0.28477(11) 0.1612(2) 0.0602(7) Uani 1 1 d . . . . .
C15 C -0.01635(15) 0.36040(13) -0.0770(2) 0.0370(7) Uani 1 1 d . . . . .
C25 C 0.18104(19) 0.43091(14) 0.0404(3) 0.0555(10) Uani 1 1 d . . . . .
H25 H 0.185192 0.462725 0.084455 0.067 Uiso 1 1 calc R U . . .
C32 C 0.18198(14) 0.34727(12) 0.2955(2) 0.0365(7) Uani 1 1 d . . . . .
C6 C -0.07554(16) 0.16027(15) -0.0301(3) 0.0550(10) Uani 1 1 d . . . . .
H6 H -0.084429 0.195270 0.000483 0.066 Uiso 1 1 calc R U . . .
C29 C 0.1035(2) 0.43649(14) 0.3491(3) 0.0526(10) Uani 1 1 d . . . . .
H29 H 0.076930 0.466633 0.365341 0.063 Uiso 1 1 calc R U . . .
C28 C 0.07760(16) 0.38379(12) 0.3301(2) 0.0396(8) Uani 1 1 d . . . . .
H28 H 0.033750 0.378992 0.334426 0.048 Uiso 1 1 calc R U . . .
C26 C 0.12549(16) 0.40033(13) 0.0434(3) 0.0446(8) Uani 1 1 d . . . . .
H26 H 0.092991 0.410946 0.091099 0.054 Uiso 1 1 calc R U . . .
C30 C 0.1683(2) 0.44458(15) 0.3439(3) 0.0584(10) Uani 1 1 d . . . . .
H30 H 0.185716 0.479783 0.358350 0.070 Uiso 1 1 calc R U . . .
C8 C 0.15311(17) 0.10769(15) 0.0484(4) 0.0609(10) Uani 1 1 d . . . . .
H8 H 0.159817 0.118234 -0.024509 0.073 Uiso 1 1 calc R U . . .
C23 C 0.22410(17) 0.36797(15) -0.0904(3) 0.0595(10) Uani 1 1 d . . . . .
H23 H 0.258050 0.356317 -0.133944 0.071 Uiso 1 1 calc R U . . .
O O 0.26931(14) 0.28527(14) 0.3176(3) 0.1021(11) Uani 1 1 d . . . . .
C1 C -0.01558(15) 0.13712(13) -0.0161(3) 0.0428(8) Uani 1 1 d . . . . .
C22 C 0.16801(15) 0.33764(14) -0.0908(3) 0.0473(9) Uani 1 1 d . . . . .
H22 H 0.164175 0.306268 -0.136107 0.057 Uiso 1 1 calc R U . . .
C33 C 0.22648(16) 0.30203(14) 0.2627(3) 0.0461(8) Uani 1 1 d . . . . .
C34 C 0.2544(2) 0.23876(17) 0.1215(4) 0.0817(14) Uani 1 1 d . . . . .
H34A H 0.248041 0.234490 0.043612 0.122 Uiso 1 1 calc R U . . .
H34B H 0.241984 0.204772 0.158447 0.122 Uiso 1 1 calc R U . . .
H34C H 0.298465 0.246297 0.135967 0.122 Uiso 1 1 calc R U . . .
C16 C -0.07804(16) 0.34015(14) -0.0863(3) 0.0496(9) Uani 1 1 d . . . . .
H16 H -0.086970 0.303406 -0.065088 0.060 Uiso 1 1 calc R U . . .
C7 C 0.10175(15) 0.13001(12) 0.1059(3) 0.0411(8) Uani 1 1 d . . . . .
C12 C 0.09373(17) 0.11404(14) 0.2142(3) 0.0537(9) Uani 1 1 d . . . . .
H12 H 0.060565 0.129384 0.255079 0.064 Uiso 1 1 calc R U . . .
C17 C -0.12644(17) 0.37369(16) -0.1267(3) 0.0616(11) Uani 1 1 d . . . . .
H17 H -0.167241 0.359025 -0.134217 0.074 Uiso 1 1 calc R U . . .
C31 C 0.20676(18) 0.40027(15) 0.3174(3) 0.0519(9) Uani 1 1 d . . . . .
H31 H 0.250546 0.405723 0.313857 0.062 Uiso 1 1 calc R U . . .
C11 C 0.1344(2) 0.07543(17) 0.2631(4) 0.0693(12) Uani 1 1 d . . . . .
H11 H 0.127610 0.064047 0.335479 0.083 Uiso 1 1 calc R U . . .
C20 C -0.00567(17) 0.41579(15) -0.1053(3) 0.0536(9) Uani 1 1 d . . . . .
H20 H 0.034996 0.430831 -0.098494 0.064 Uiso 1 1 calc R U . . .
C2 C -0.0048(2) 0.08380(16) -0.0574(4) 0.0764(13) Uani 1 1 d . . . . .
H2 H 0.034653 0.066761 -0.047406 0.092 Uiso 1 1 calc R U . . .
C3 C -0.0527(3) 0.05557(19) -0.1137(5) 0.0993(18) Uani 1 1 d . . . . .
H3 H -0.045325 0.019466 -0.140308 0.119 Uiso 1 1 calc R U . . .
C18 C -0.11472(19) 0.42821(17) -0.1556(3) 0.0598(10) Uani 1 1 d . . . . .
H18 H -0.147332 0.450649 -0.183011 0.072 Uiso 1 1 calc R U . . .
C19 C -0.05506(19) 0.44942(16) -0.1441(3) 0.0640(11) Uani 1 1 d . . . . .
H19 H -0.047148 0.486779 -0.162223 0.077 Uiso 1 1 calc R U . . .
C13 C 0.08714(15) 0.20758(13) -0.0748(3) 0.0432(8) Uani 1 1 d . . . . .
H13A H 0.130297 0.218240 -0.055655 0.052 Uiso 1 1 calc R U . . .
H13B H 0.089210 0.178371 -0.130538 0.052 Uiso 1 1 calc R U . . .
C5 C -0.12228(19) 0.13253(18) -0.0882(4) 0.0755(13) Uani 1 1 d . . . . .
H5 H -0.161808 0.149279 -0.098875 0.091 Uiso 1 1 calc R U . . .
C10 C 0.1846(2) 0.05412(16) 0.2040(4) 0.0721(13) Uani 1 1 d . . . . .
H10 H 0.212197 0.028551 0.236902 0.087 Uiso 1 1 calc R U . . .
C24 C 0.23002(18) 0.41513(16) -0.0262(3) 0.0580(10) Uani 1 1 d . . . . .
H24 H 0.267277 0.436228 -0.028205 0.070 Uiso 1 1 calc R U . . .
C14 C 0.05159(15) 0.25847(12) -0.1204(2) 0.0393(7) Uani 1 1 d . . . . .
H14A H 0.009719 0.246869 -0.145182 0.047 Uiso 1 1 calc R U . . .
H14B H 0.074494 0.273313 -0.183371 0.047 Uiso 1 1 calc R U . . .
C9 C 0.1943(2) 0.07016(17) 0.0977(4) 0.0738(13) Uani 1 1 d . . . . .
H9 H 0.228620 0.055835 0.058316 0.089 Uiso 1 1 calc R U . . .
C4 C -0.1102(2) 0.0803(2) -0.1302(4) 0.0884(15) Uani 1 1 d . . . . .
H4 H -0.141496 0.061584 -0.170192 0.106 Uiso 1 1 calc R U . . .

loop_
_atom_site_aniso_label
_atom_site_aniso_U_11
_atom_site_aniso_U_22
_atom_site_aniso_U_33
_atom_site_aniso_U_23
_atom_site_aniso_U_13
_atom_site_aniso_U_12
Cu1 0.0335(2) 0.0330(2) 0.03351(19) -0.00074(17) 0.00297(18) 0.00112(17)
S3 0.0283(4) 0.0311(4) 0.0386(4) 0.0000(3) -0.0003(3) -0.0005(3)
P2 0.0345(4) 0.0354(4) 0.0311(4) 0.0026(3) 0.0023(4) 0.0015(4)
P1 0.0331(4) 0.0318(4) 0.0427(5) -0.0050(4) 0.0016(4) 0.0012(4)
C27 0.0356(17) 0.0316(15) 0.0255(15) 0.0028(13) -0.0027(13) -0.0038(14)
C21 0.0382(18) 0.0349(16) 0.0304(16) 0.0080(14) -0.0005(14) 0.0006(15)
O1 0.0541(15) 0.0683(16) 0.0581(16) -0.0043(14) 0.0003(13) 0.0258(14)
C15 0.0378(18) 0.0447(18) 0.0284(15) 0.0038(14) 0.0017(15) 0.0038(16)
C25 0.075(3) 0.0439(19) 0.048(2) -0.0001(17) -0.007(2) -0.020(2)
C32 0.0368(18) 0.0378(16) 0.0349(16) 0.0048(14) -0.0060(14) -0.0044(16)
C6 0.043(2) 0.047(2) 0.074(3) -0.0056(19) -0.006(2) -0.0051(18)
C29 0.082(3) 0.0342(18) 0.0416(19) 0.0008(15) 0.006(2) 0.006(2)
C28 0.0462(19) 0.0367(17) 0.0360(17) 0.0023(14) 0.0039(15) 0.0020(16)
C26 0.052(2) 0.0448(19) 0.0368(18) 0.0008(16) 0.0037(17) -0.0006(18)
C30 0.084(3) 0.041(2) 0.051(2) -0.0021(17) -0.003(2) -0.023(2)
C8 0.055(2) 0.054(2) 0.074(3) -0.004(2) 0.002(2) 0.018(2)
C23 0.044(2) 0.059(2) 0.075(3) 0.003(2) 0.016(2) -0.003(2)
O 0.074(2) 0.125(3) 0.107(3) -0.014(2) -0.046(2) 0.046(2)
C1 0.0375(19) 0.0380(17) 0.053(2) -0.0059(16) 0.0005(17) -0.0040(16)
C22 0.043(2) 0.0465(19) 0.052(2) -0.0035(17) 0.0087(17) -0.0031(17)
C33 0.0307(18) 0.054(2) 0.054(2) 0.0109(18) -0.0057(17) -0.0038(17)
C34 0.070(3) 0.074(3) 0.102(4) -0.016(3) 0.006(3) 0.024(2)
C16 0.045(2) 0.0442(19) 0.059(2) -0.0023(17) -0.0093(19) 0.0007(18)
C7 0.0359(18) 0.0330(16) 0.054(2) -0.0084(15) -0.0069(16) 0.0014(15)
C12 0.047(2) 0.052(2) 0.062(2) -0.0021(19) -0.0097(19) 0.0036(19)
C17 0.041(2) 0.066(3) 0.077(3) -0.013(2) -0.017(2) 0.007(2)
C31 0.051(2) 0.055(2) 0.050(2) 0.0072(18) -0.0091(18) -0.021(2)
C11 0.072(3) 0.064(3) 0.072(3) 0.006(2) -0.027(2) 0.004(2)
C20 0.041(2) 0.057(2) 0.062(2) 0.0233(19) 0.0030(18) 0.0016(19)
C2 0.061(3) 0.054(2) 0.113(4) -0.037(3) -0.018(3) 0.002(2)
C3 0.097(4) 0.059(3) 0.142(5) -0.045(3) -0.029(4) -0.008(3)
C18 0.058(3) 0.063(2) 0.058(2) 0.007(2) -0.009(2) 0.024(2)
C19 0.059(2) 0.060(2) 0.073(3) 0.028(2) 0.003(2) 0.012(2)
C13 0.0397(19) 0.0420(18) 0.0480(19) -0.0098(16) 0.0085(16) 0.0003(16)
C5 0.050(2) 0.069(3) 0.107(4) -0.002(3) -0.024(3) -0.009(2)
C10 0.060(3) 0.047(2) 0.109(4) -0.008(3) -0.036(3) 0.013(2)
C24 0.046(2) 0.059(2) 0.069(3) 0.014(2) -0.002(2) -0.0161(19)
C14 0.0380(18) 0.0454(18) 0.0346(17) -0.0042(15) 0.0050(15) -0.0040(16)
C9 0.061(3) 0.059(3) 0.101(4) -0.014(3) -0.009(3) 0.020(2)
C4 0.074(3) 0.081(3) 0.110(4) -0.018(3) -0.030(3) -0.025(3)

loop_
_atom_type_symbol
_atom_type_description
_atom_type_scat_dispersion_real
_atom_type_scat_dispersion_imag
_atom_type_scat_source
C C 0.0033 0.0016 'International Tables Vol C Tables 4.2.6.8 and 6.1.1.4'
H H 0.0000 0.0000 'International Tables Vol C Tables 4.2.6.8 and 6.1.1.4'
Cu Cu 0.3201 1.2651 'International Tables Vol C Tables 4.2.6.8 and 6.1.1.4'
O O 0.0106 0.0060 'International Tables Vol C Tables 4.2.6.8 and 6.1.1.4'
P P 0.1023 0.0942 'International Tables Vol C Tables 4.2.6.8 and 6.1.1.4'
S S 0.1246 0.1234 'International Tables Vol C Tables 4.2.6.8 and 6.1.1.4'

loop_
_geom_angle_atom_site_label_1
_geom_angle_atom_site_label_2
_geom_angle_atom_site_label_3
_geom_angle
_geom_angle_site_symmetry_1
_geom_angle_site_symmetry_3
_geom_angle_publ_flag
P2 Cu1 P1 90.67(3) . . ?
P2 Cu1 S3 118.17(3) . 4 ?
P1 Cu1 S3 116.46(3) . 4 ?
P2 Cu1 S3 118.99(3) . . ?
P1 Cu1 S3 105.88(3) . . ?
S3 Cu1 S3 105.84(3) 4 . ?
P2 Cu1 Cu1 147.86(2) . 4 ?
P1 Cu1 Cu1 121.28(2) . 4 ?
S3 Cu1 Cu1 53.38(2) 4 4 ?
S3 Cu1 Cu1 52.84(2) . 4 ?
C27 S3 Cu1 110.94(10) . 4 ?
C27 S3 Cu1 109.12(10) . . ?
Cu1 S3 Cu1 73.78(3) 4 . ?
C21 P2 C15 104.48(14) . . ?
C21 P2 C14 104.26(14) . . ?
C15 P2 C14 102.65(14) . . ?
C21 P2 Cu1 121.11(10) . . ?
C15 P2 Cu1 119.83(10) . . ?
C14 P2 Cu1 101.74(10) . . ?
C7 P1 C1 104.24(14) . . ?
C7 P1 C13 103.40(15) . . ?
C1 P1 C13 100.36(15) . . ?
C7 P1 Cu1 122.74(11) . . ?
C1 P1 Cu1 120.49(11) . . ?
C13 P1 Cu1 101.74(10) . . ?
C28 C27 C32 117.7(3) . . ?
C28 C27 S3 122.7(2) . . ?
C32 C27 S3 119.5(2) . . ?
C22 C21 C26 117.9(3) . . ?
C22 C21 P2 123.4(2) . . ?
C26 C21 P2 118.6(2) . . ?
C33 O1 C34 117.4(3) . . ?
C20 C15 C16 117.6(3) . . ?
C20 C15 P2 124.6(3) . . ?
C16 C15 P2 117.6(2) . . ?
C24 C25 C26 120.7(3) . . ?
C24 C25 H25 119.6 . . ?
C26 C25 H25 119.6 . . ?
C31 C32 C27 119.8(3) . . ?
C31 C32 C33 118.3(3) . . ?
C27 C32 C33 121.9(3) . . ?
C5 C6 C1 121.4(3) . . ?
C5 C6 H6 119.3 . . ?
C1 C6 H6 119.3 . . ?
C30 C29 C28 120.5(3) . . ?
C30 C29 H29 119.7 . . ?
C28 C29 H29 119.7 . . ?
C29 C28 C27 121.2(3) . . ?
C29 C28 H28 119.4 . . ?
C27 C28 H28 119.4 . . ?
C25 C26 C21 120.5(3) . . ?
C25 C26 H26 119.7 . . ?
C21 C26 H26 119.7 . . ?
C31 C30 C29 119.2(3) . . ?
C31 C30 H30 120.4 . . ?
C29 C30 H30 120.4 . . ?
C9 C8 C7 121.1(4) . . ?
C9 C8 H8 119.5 . . ?
C7 C8 H8 119.5 . . ?
C24 C23 C22 120.4(3) . . ?
C24 C23 H23 119.8 . . ?
C22 C23 H23 119.8 . . ?
C2 C1 C6 118.0(3) . . ?
C2 C1 P1 124.0(3) . . ?
C6 C1 P1 117.9(2) . . ?
C23 C22 C21 120.7(3) . . ?
C23 C22 H22 119.6 . . ?
C21 C22 H22 119.6 . . ?
O C33 O1 122.9(4) . . ?
O C33 C32 124.9(4) . . ?
O1 C33 C32 112.1(3) . . ?
O1 C34 H34A 109.5 . . ?
O1 C34 H34B 109.5 . . ?
H34A C34 H34B 109.5 . . ?
O1 C34 H34C 109.5 . . ?
H34A C34 H34C 109.5 . . ?
H34B C34 H34C 109.5 . . ?
C17 C16 C15 121.1(3) . . ?
C17 C16 H16 119.5 . . ?
C15 C16 H16 119.5 . . ?
C12 C7 C8 117.9(3) . . ?
C12 C7 P1 117.8(3) . . ?
C8 C7 P1 124.3(3) . . ?
C7 C12 C11 121.0(4) . . ?
C7 C12 H12 119.5 . . ?
C11 C12 H12 119.5 . . ?
C18 C17 C16 120.4(4) . . ?
C18 C17 H17 119.8 . . ?
C16 C17 H17 119.8 . . ?
C30 C31 C32 121.5(3) . . ?
C30 C31 H31 119.2 . . ?
C32 C31 H31 119.2 . . ?
C10 C11 C12 119.6(4) . . ?
C10 C11 H11 120.2 . . ?
C12 C11 H11 120.2 . . ?
C15 C20 C19 120.8(3) . . ?
C15 C20 H20 119.6 . . ?
C19 C20 H20 119.6 . . ?
C1 C2 C3 120.1(4) . . ?
C1 C2 H2 119.9 . . ?
C3 C2 H2 119.9 . . ?
C4 C3 C2 120.5(4) . . ?
C4 C3 H3 119.7 . . ?
C2 C3 H3 119.7 . . ?
C19 C18 C17 119.5(3) . . ?
C19 C18 H18 120.2 . . ?
C17 C18 H18 120.2 . . ?
C18 C19 C20 120.6(4) . . ?
C18 C19 H19 119.7 . . ?
C20 C19 H19 119.7 . . ?
C14 C13 P1 109.7(2) . . ?
C14 C13 H13A 109.7 . . ?
P1 C13 H13A 109.7 . . ?
C14 C13 H13B 109.7 . . ?
P1 C13 H13B 109.7 . . ?
H13A C13 H13B 108.2 . . ?
C4 C5 C6 119.6(4) . . ?
C4 C5 H5 120.2 . . ?
C6 C5 H5 120.2 . . ?
C9 C10 C11 120.4(4) . . ?
C9 C10 H10 119.8 . . ?
C11 C10 H10 119.8 . . ?
C25 C24 C23 119.6(3) . . ?
C25 C24 H24 120.2 . . ?
C23 C24 H24 120.2 . . ?
C13 C14 P2 111.5(2) . . ?
C13 C14 H14A 109.3 . . ?
P2 C14 H14A 109.3 . . ?
C13 C14 H14B 109.3 . . ?
P2 C14 H14B 109.3 . . ?
H14A C14 H14B 108.0 . . ?
C10 C9 C8 119.9(4) . . ?
C10 C9 H9 120.0 . . ?
C8 C9 H9 120.0 . . ?
C3 C4 C5 120.2(4) . . ?
C3 C4 H4 119.9 . . ?
C5 C4 H4 119.9 . . ?

loop_
_geom_bond_atom_site_label_1
_geom_bond_atom_site_label_2
_geom_bond_distance
_geom_bond_site_symmetry_2
_geom_bond_publ_flag
Cu1 P2 2.2852(8) . ?
Cu1 P1 2.3045(8) . ?
Cu1 S3 2.3503(8) 4 ?
Cu1 S3 2.3670(8) . ?
Cu1 Cu1 2.8318(7) 4 ?
S3 C27 1.776(3) . ?
P2 C21 1.826(3) . ?
P2 C15 1.827(3) . ?
P2 C14 1.838(3) . ?
P1 C7 1.823(3) . ?
P1 C1 1.827(3) . ?
P1 C13 1.849(3) . ?
C27 C28 1.393(4) . ?
C27 C32 1.407(4) . ?
C21 C22 1.383(4) . ?
C21 C26 1.398(4) . ?
O1 C33 1.316(4) . ?
O1 C34 1.438(4) . ?
C15 C20 1.379(4) . ?
C15 C16 1.387(4) . ?
C25 C24 1.362(5) . ?
C25 C26 1.376(4) . ?
C25 H25 0.9300 . ?
C32 C31 1.389(4) . ?
C32 C33 1.480(4) . ?
C6 C5 1.378(5) . ?
C6 C1 1.385(4) . ?
C6 H6 0.9300 . ?
C29 C30 1.377(5) . ?
C29 C28 1.385(4) . ?
C29 H29 0.9300 . ?
C28 H28 0.9300 . ?
C26 H26 0.9300 . ?
C30 C31 1.366(5) . ?
C30 H30 0.9300 . ?
C8 C9 1.379(5) . ?
C8 C7 1.390(5) . ?
C8 H8 0.9300 . ?
C23 C24 1.371(5) . ?
C23 C22 1.382(4) . ?
C23 H23 0.9300 . ?
O C33 1.188(4) . ?
C1 C2 1.382(4) . ?
C22 H22 0.9300 . ?
C34 H34A 0.9600 . ?
C34 H34B 0.9600 . ?
C34 H34C 0.9600 . ?
C16 C17 1.382(5) . ?
C16 H16 0.9300 . ?
C7 C12 1.379(5) . ?
C12 C11 1.387(5) . ?
C12 H12 0.9300 . ?
C17 C18 1.365(5) . ?
C17 H17 0.9300 . ?
C31 H31 0.9300 . ?
C11 C10 1.373(6) . ?
C11 H11 0.9300 . ?
C20 C19 1.392(5) . ?
C20 H20 0.9300 . ?
C2 C3 1.390(6) . ?
C2 H2 0.9300 . ?
C3 C4 1.359(6) . ?
C3 H3 0.9300 . ?
C18 C19 1.358(5) . ?
C18 H18 0.9300 . ?
C19 H19 0.9300 . ?
C13 C14 1.525(4) . ?
C13 H13A 0.9700 . ?
C13 H13B 0.9700 . ?
C5 C4 1.366(6) . ?
C5 H5 0.9300 . ?
C10 C9 1.361(6) . ?
C10 H10 0.9300 . ?
C24 H24 0.9300 . ?
C14 H14A 0.9700 . ?
C14 H14B 0.9700 . ?
C9 H9 0.9300 . ?
C4 H4 0.9300 . ?

loop_
_geom_hbond_atom_site_label_D
_geom_hbond_atom_site_label_H
_geom_hbond_atom_site_label_A
_geom_hbond_distance_DH
_geom_hbond_distance_HA
_geom_hbond_distance_DA
_geom_hbond_angle_DHA
_geom_hbond_site_symmetry_A
_geom_hbond_publ_flag
C22 H22 O 0.93 2.65 3.393(5) 137.7 2_554 yes
C13 H13A O 0.97 2.61 3.291(4) 127.2 2_554 yes

loop_
_geom_torsion_atom_site_label_1
_geom_torsion_atom_site_label_2
_geom_torsion_atom_site_label_3
_geom_torsion_atom_site_label_4
_geom_torsion
_geom_torsion_site_symmetry_1
_geom_torsion_site_symmetry_2
_geom_torsion_site_symmetry_3
_geom_torsion_site_symmetry_4
_geom_torsion_publ_flag
Cu1 S3 C27 C28 -12.0(3) 4 . . . ?
Cu1 S3 C27 C28 67.4(3) . . . . ?
Cu1 S3 C27 C32 163.6(2) 4 . . . ?
Cu1 S3 C27 C32 -117.0(2) . . . . ?
C15 P2 C21 C22 -113.0(3) . . . . ?
C14 P2 C21 C22 -5.6(3) . . . . ?
Cu1 P2 C21 C22 107.9(3) . . . . ?
C15 P2 C21 C26 70.8(3) . . . . ?
C14 P2 C21 C26 178.2(2) . . . . ?
Cu1 P2 C21 C26 -68.3(3) . . . . ?
C21 P2 C15 C20 -9.0(3) . . . . ?
C14 P2 C15 C20 -117.6(3) . . . . ?
Cu1 P2 C15 C20 130.7(3) . . . . ?
C21 P2 C15 C16 177.1(2) . . . . ?
C14 P2 C15 C16 68.5(3) . . . . ?
Cu1 P2 C15 C16 -43.2(3) . . . . ?
C28 C27 C32 C31 3.5(4) . . . . ?
S3 C27 C32 C31 -172.3(2) . . . . ?
C28 C27 C32 C33 -176.5(3) . . . . ?
S3 C27 C32 C33 7.8(4) . . . . ?
C30 C29 C28 C27 -0.4(5) . . . . ?
C32 C27 C28 C29 -2.0(4) . . . . ?
S3 C27 C28 C29 173.5(2) . . . . ?
C24 C25 C26 C21 -2.1(5) . . . . ?
C22 C21 C26 C25 2.8(5) . . . . ?
P2 C21 C26 C25 179.2(3) . . . . ?
C28 C29 C30 C31 1.5(5) . . . . ?
C5 C6 C1 C2 -3.4(6) . . . . ?
C5 C6 C1 P1 173.2(3) . . . . ?
C7 P1 C1 C2 -27.7(4) . . . . ?
C13 P1 C1 C2 79.1(4) . . . . ?
Cu1 P1 C1 C2 -170.5(3) . . . . ?
C7 P1 C1 C6 156.0(3) . . . . ?
C13 P1 C1 C6 -97.2(3) . . . . ?
Cu1 P1 C1 C6 13.2(3) . . . . ?
C24 C23 C22 C21 -1.6(5) . . . . ?
C26 C21 C22 C23 -0.9(5) . . . . ?
P2 C21 C22 C23 -177.2(3) . . . . ?
C34 O1 C33 O 7.8(5) . . . . ?
C34 O1 C33 C32 -176.8(3) . . . . ?
C31 C32 C33 O 60.3(5) . . . . ?
C27 C32 C33 O -119.7(4) . . . . ?
C31 C32 C33 O1 -114.9(3) . . . . ?
C27 C32 C33 O1 65.0(4) . . . . ?
C20 C15 C16 C17 2.5(5) . . . . ?
P2 C15 C16 C17 176.8(3) . . . . ?
C9 C8 C7 C12 0.8(5) . . . . ?
C9 C8 C7 P1 179.0(3) . . . . ?
C1 P1 C7 C12 -93.6(3) . . . . ?
C13 P1 C7 C12 161.9(3) . . . . ?
Cu1 P1 C7 C12 48.2(3) . . . . ?
C1 P1 C7 C8 88.3(3) . . . . ?
C13 P1 C7 C8 -16.3(3) . . . . ?
Cu1 P1 C7 C8 -130.0(3) . . . . ?
C8 C7 C12 C11 -2.2(5) . . . . ?
P1 C7 C12 C11 179.6(3) . . . . ?
C15 C16 C17 C18 -1.7(6) . . . . ?
C29 C30 C31 C32 0.0(5) . . . . ?
C27 C32 C31 C30 -2.5(5) . . . . ?
C33 C32 C31 C30 177.4(3) . . . . ?
C7 C12 C11 C10 2.1(6) . . . . ?
C16 C15 C20 C19 -1.3(5) . . . . ?
P2 C15 C20 C19 -175.2(3) . . . . ?
C6 C1 C2 C3 1.8(6) . . . . ?
P1 C1 C2 C3 -174.5(4) . . . . ?
C1 C2 C3 C4 0.9(8) . . . . ?
C16 C17 C18 C19 -0.2(6) . . . . ?
C17 C18 C19 C20 1.4(6) . . . . ?
C15 C20 C19 C18 -0.6(6) . . . . ?
C7 P1 C13 C14 -169.5(2) . . . . ?
C1 P1 C13 C14 83.1(2) . . . . ?
Cu1 P1 C13 C14 -41.3(2) . . . . ?
C1 C6 C5 C4 2.2(7) . . . . ?
C12 C11 C10 C9 -0.7(6) . . . . ?
C26 C25 C24 C23 -0.5(6) . . . . ?
C22 C23 C24 C25 2.4(6) . . . . ?
P1 C13 C14 P2 56.8(3) . . . . ?
C21 P2 C14 C13 85.0(2) . . . . ?
C15 P2 C14 C13 -166.3(2) . . . . ?
Cu1 P2 C14 C13 -41.7(2) . . . . ?
C11 C10 C9 C8 -0.6(6) . . . . ?
C7 C8 C9 C10 0.5(6) . . . . ?
C2 C3 C4 C5 -2.2(9) . . . . ?
C6 C5 C4 C3 0.7(8) . . . . ?
